data_7125403
loop_
_publ_author_name
'Fu, Zhicheng'
'Sun, Simin'
'Yang, Anjian'
'Sun, Fang'
'Xu, Jiaxi'

_publ_section_title
;
 Transition metal-free access to 3,4-dihydro-1,2-oxaphosphinine-2-oxides
 from phosphonochloridates and chalcones through tandem Michael addition
 and nucleophilic substitution.
;
_journal_issue 87
_journal_name_full 'Chemical communications (Cambridge, England)'
_journal_page_first 13124
_journal_page_last 13127
_journal_paper_doi 10.1039/c9cc06352h
_journal_volume 55
_journal_year 2019
_chemical_formula_moiety 'C24 H22 Br O3 P'
_chemical_formula_sum 'C24 H22 Br O3 P'
_chemical_formula_weight 469.30
_chemical_melting_point 492.1(10)
_chemical_name_common '1,2-oxaphosphinine 2-oxide'
_chemical_name_systematic
;
 rel-(R,R,R)-2-ethoxy-3-(4-bromophenyl)-4,6-diphenyl-3,4-dihydro-1,2-oxaphosphinine 2-oxide
;
_space_group_crystal_system monoclinic
_space_group_IT_number 14
_space_group_name_Hall '-P 2yn'
_space_group_name_H-M_alt 'P 1 21/n 1'
_atom_sites_solution_hydrogens geom
_atom_sites_solution_primary direct
_atom_sites_solution_secondary difmap
_audit_block_doi 10.5517/ccdc.csd.cc23btcn
_audit_creation_date 2019-04-08
_audit_creation_method
;
  Olex2 1.1
  (compiled 2011.02.15 svn.r1672, GUI svn.r3494)
;
_audit_update_record
;
2019-08-13 deposited with the CCDC.	2019-10-08 downloaded from the CCDC.
;
_cell_angle_alpha 90.00
_cell_angle_beta 96.448(3)
_cell_angle_gamma 90.00
_cell_formula_units_Z 4
_cell_length_a 11.6694(3)
_cell_length_b 10.1505(3)
_cell_length_c 17.4217(5)
_cell_measurement_reflns_used 2921
_cell_measurement_temperature 110.15(10)
_cell_measurement_theta_max 28.7660
_cell_measurement_theta_min 3.6790
_cell_volume 2050.55(10)
_computing_cell_refinement
;
CrysAlisPro, Agilent Technologies,
Version 1.171.37.35 (release 13-08-2014 CrysAlis171 .NET)
(compiled Aug 13 2014,18:06:01)
;
_computing_data_collection
;
CrysAlisPro, Agilent Technologies,
Version 1.171.37.35 (release 13-08-2014 CrysAlis171 .NET)
(compiled Aug 13 2014,18:06:01)
;
_computing_data_reduction
;
CrysAlisPro, Agilent Technologies,
Version 1.171.37.35 (release 13-08-2014 CrysAlis171 .NET)
(compiled Aug 13 2014,18:06:01)
;
_computing_molecular_graphics
;
O. V. Dolomanov, L. J. Bourhis, R. J. Gildea, J. A. K. Howard and H. Puschmann,
OLEX2: a complete structure solution, refinement and analysis program.
J. Appl. Cryst. (2009). 42, 339-341.
;
_computing_publication_material
;
O. V. Dolomanov, L. J. Bourhis, R. J. Gildea, J. A. K. Howard and H. Puschmann,
OLEX2: a complete structure solution, refinement and analysis program.
J. Appl. Cryst. (2009). 42, 339-341.
;
_computing_structure_refinement 'SHELXL-97 (Sheldrick, 1997)'
_computing_structure_solution 'A short history of SHELX (Sheldrick, 2007)/Bruker'
_diffrn_ambient_environment N~2~
_diffrn_ambient_temperature 110.15(10)
_diffrn_detector 'CCD plate'
_diffrn_detector_area_resol_mean 16.0971
_diffrn_detector_type Eos
_diffrn_measured_fraction_theta_full 0.9975
_diffrn_measured_fraction_theta_max 0.8572
_diffrn_measurement_details
;
#__ type_ start__ end____ width___ exp.time_
  1 omega   21.00   46.00   1.0000    4.0000
omega____ theta____ kappa____ phi______ frames
    -      -13.2647   57.0000  -60.0000 25

#__ type_ start__ end____ width___ exp.time_
  2 omega    3.00   86.00   1.0000    4.0000
omega____ theta____ kappa____ phi______ frames
    -       18.5772   57.0000 -180.0000 83

#__ type_ start__ end____ width___ exp.time_
  3 omega  -10.00   25.00   1.0000    4.0000
omega____ theta____ kappa____ phi______ frames
    -       18.5772  -57.0000   30.0000 35

#__ type_ start__ end____ width___ exp.time_
  4 omega   25.00   57.00   1.0000    4.0000
omega____ theta____ kappa____ phi______ frames
    -       18.5772  -99.0000   60.0000 32

#__ type_ start__ end____ width___ exp.time_
  5 omega  -20.00    6.00   1.0000    4.0000
omega____ theta____ kappa____ phi______ frames
    -      -13.2647  -99.0000 -180.0000 26

#__ type_ start__ end____ width___ exp.time_
  6 omega  -81.00  -17.00   1.0000    4.0000
omega____ theta____ kappa____ phi______ frames
    -      -13.2647  -77.0000  -90.0000 64
;
_diffrn_measurement_device 'four-circle diffractometer'
_diffrn_measurement_device_type 'Xcalibur, Eos, Gemini'
_diffrn_measurement_method '\w scans'
_diffrn_orient_matrix_UB_11 0.0001575000
_diffrn_orient_matrix_UB_12 -0.0666810000
_diffrn_orient_matrix_UB_13 -0.0121969000
_diffrn_orient_matrix_UB_21 0.0370115000
_diffrn_orient_matrix_UB_22 0.0168434000
_diffrn_orient_matrix_UB_23 -0.0281005000
_diffrn_orient_matrix_UB_31 0.0487042000
_diffrn_orient_matrix_UB_32 -0.0125523000
_diffrn_orient_matrix_UB_33 0.0271769000
_diffrn_radiation_monochromator graphite
_diffrn_radiation_probe x-ray
_diffrn_radiation_type 'Mo K\a'
_diffrn_radiation_wavelength 0.71073
_diffrn_reflns_av_R_equivalents 0.0379
_diffrn_reflns_av_unetI/netI 0.0497
_diffrn_reflns_limit_h_max 14
_diffrn_reflns_limit_h_min -14
_diffrn_reflns_limit_k_max 11
_diffrn_reflns_limit_k_min -12
_diffrn_reflns_limit_l_max 14
_diffrn_reflns_limit_l_min -21
_diffrn_reflns_number 10391
_diffrn_reflns_theta_full 26.00
_diffrn_reflns_theta_max 26.00
_diffrn_reflns_theta_min 2.99
_diffrn_source 'Enhance (Mo) X-ray Source'
_exptl_absorpt_coefficient_mu 2.106
_exptl_absorpt_correction_T_max 1.00000
_exptl_absorpt_correction_T_min 0.77428
_exptl_absorpt_correction_type multi-scan
_exptl_absorpt_process_details
;
CrysAlisPro, Agilent Technologies,
Version 1.171.37.35 (release 13-08-2014 CrysAlis171 .NET)
(compiled Aug 13 2014,18:06:01)
Empirical absorption correction using spherical harmonics,
 implemented in SCALE3 ABSPACK scaling algorithm.
;
_exptl_crystal_colour colorless
_exptl_crystal_density_diffrn 1.520
_exptl_crystal_density_method 'not measured'
_exptl_crystal_description block
_exptl_crystal_F_000 960
_exptl_crystal_recrystallization_method 'Re-crystallisation from solvent'
_exptl_crystal_size_max 0.14
_exptl_crystal_size_mid 0.13
_exptl_crystal_size_min 0.11
_refine_diff_density_max 0.373
_refine_diff_density_min -0.567
_refine_diff_density_rms 0.075
_refine_ls_extinction_method none
_refine_ls_goodness_of_fit_ref 1.032
_refine_ls_hydrogen_treatment mixed
_refine_ls_matrix_type full
_refine_ls_number_parameters 263
_refine_ls_number_reflns 4023
_refine_ls_number_restraints 0
_refine_ls_restrained_S_all 1.032
_refine_ls_R_factor_all 0.0448
_refine_ls_R_factor_gt 0.0343
_refine_ls_shift/su_max 0.001
_refine_ls_shift/su_mean 0.000
_refine_ls_structure_factor_coef Fsqd
_refine_ls_weighting_details 'calc w=1/[\s^2^(Fo^2^)+(0.0266P)^2^+0.5631P] where P=(Fo^2^+2Fc^2^)/3'
_refine_ls_weighting_scheme calc
_refine_ls_wR_factor_gt 0.0680
_refine_ls_wR_factor_ref 0.0723
_reflns_number_gt 3422
_reflns_number_total 4023
_reflns_threshold_expression >2sigma(I)
_cod_data_source_file c9cc06352h2.cif
_cod_data_source_block exp_5923
_cod_depositor_comments
;
The following automatic conversions were performed:

data item '_chemical_melting_point' value '218-220 deg' was changed
to '492.1(10)' -- it was converted from degrees Celsius(C) to
Kelvins(K), the average value was taken and precision was estimated.

Automatic conversion script
Id: cif_fix_values 6909 2019-04-08 15:41:33Z antanas 
;
_cod_database_code 7125403
_reflns_odcompleteness_completeness 99.75
_reflns_odcompleteness_iscentric 1
_reflns_odcompleteness_theta 26.32

loop_
_space_group_symop_id
_space_group_symop_operation_xyz
1 'x, y, z'
2 '-x+1/2, y+1/2, -z+1/2'
3 '-x, -y, -z'
4 'x-1/2, -y-1/2, z-1/2'

loop_
_atom_site_label
_atom_site_type_symbol
_atom_site_fract_x
_atom_site_fract_y
_atom_site_fract_z
_atom_site_U_iso_or_equiv
_atom_site_adp_type
_atom_site_occupancy
_atom_site_symmetry_multiplicity
_atom_site_calc_flag
_atom_site_refinement_flags
Br1 Br 0.05377(2) 0.65616(2) 0.090469(14) 0.01820(9) Uani 1 1 d .
P1 P 0.27014(5) 1.29373(7) 0.01419(3) 0.01238(15) Uani 1 1 d .
C5 C 0.0359(2) 1.0638(3) 0.09517(12) 0.0132(5) Uani 1 1 d .
H5 H -0.0208 1.1270 0.0994 0.016 Uiso 1 1 calc R
O1 O 0.39579(13) 1.25060(17) 0.05396(9) 0.0146(4) Uani 1 1 d .
O2 O 0.25135(14) 1.23612(17) -0.06321(9) 0.0152(4) Uani 1 1 d .
C3 C 0.0923(2) 0.8388(2) 0.09135(13) 0.0135(5) Uani 1 1 d .
O3 O 0.26820(14) 1.44839(17) 0.01924(9) 0.0167(4) Uani 1 1 d .
C14 C 0.1595(2) 1.1608(2) 0.26794(13) 0.0144(5) Uani 1 1 d .
H14 H 0.2138 1.0988 0.2567 0.017 Uiso 1 1 calc R
C11 C -0.0034(2) 1.3440(3) 0.30178(14) 0.0194(6) Uani 1 1 d .
H11 H -0.0582 1.4056 0.3129 0.023 Uiso 1 1 calc R
C18 C 0.6037(2) 1.1336(2) 0.10126(14) 0.0151(5) Uani 1 1 d .
H18 H 0.5680 1.1190 0.0515 0.018 Uiso 1 1 calc R
C19 C 0.7134(2) 1.0842(3) 0.12262(14) 0.0178(6) Uani 1 1 d .
H19 H 0.7502 1.0354 0.0874 0.021 Uiso 1 1 calc R
C16 C 0.4258(2) 1.2479(2) 0.13430(13) 0.0126(5) Uani 1 1 d .
C7 C 0.1742(2) 1.2508(2) 0.08419(13) 0.0122(5) Uani 1 1 d .
H7 H 0.1009 1.2957 0.0689 0.015 Uiso 1 1 calc R
C6 C 0.1485(2) 1.1043(2) 0.08661(12) 0.0116(5) Uani 1 1 d .
C15 C 0.3496(2) 1.2718(2) 0.18398(13) 0.0128(5) Uani 1 1 d .
H15 H 0.3757 1.2631 0.2362 0.015 Uiso 1 1 calc R
C9 C 0.15016(19) 1.2797(2) 0.22737(13) 0.0113(5) Uani 1 1 d .
C10 C 0.0680(2) 1.3703(3) 0.24495(14) 0.0159(6) Uani 1 1 d .
H10 H 0.0606 1.4498 0.2183 0.019 Uiso 1 1 calc R
C4 C 0.0071(2) 0.9316(2) 0.09742(13) 0.0139(5) Uani 1 1 d .
H4 H -0.0680 0.9058 0.1029 0.017 Uiso 1 1 calc R
C1 C 0.2318(2) 1.0073(2) 0.08206(13) 0.0144(5) Uani 1 1 d .
H1 H 0.3075 1.0321 0.0776 0.017 Uiso 1 1 calc R
C22 C 0.6041(2) 1.2298(3) 0.22723(14) 0.0165(6) Uani 1 1 d .
H22 H 0.5681 1.2793 0.2625 0.020 Uiso 1 1 calc R
C13 C 0.0887(2) 1.1342(3) 0.32476(13) 0.0171(6) Uani 1 1 d .
H13 H 0.0957 1.0548 0.3515 0.021 Uiso 1 1 calc R
C8 C 0.2258(2) 1.3112(2) 0.16435(13) 0.0121(5) Uani 1 1 d .
H8 H 0.2248 1.4072 0.1581 0.015 Uiso 1 1 calc R
C23 C 0.3059(2) 1.5315(3) -0.04157(14) 0.0207(6) Uani 1 1 d .
H23A H 0.3612 1.4837 -0.0686 0.025 Uiso 1 1 calc R
H23B H 0.3437 1.6095 -0.0188 0.025 Uiso 1 1 calc R
C20 C 0.7686(2) 1.1071(3) 0.19618(14) 0.0185(6) Uani 1 1 d .
H20 H 0.8417 1.0726 0.2107 0.022 Uiso 1 1 calc R
C21 C 0.7140(2) 1.1816(3) 0.24787(14) 0.0187(6) Uani 1 1 d .
H21 H 0.7515 1.1992 0.2967 0.022 Uiso 1 1 calc R
C2 C 0.2045(2) 0.8748(2) 0.08407(13) 0.0144(5) Uani 1 1 d .
H2 H 0.2609 0.8110 0.0806 0.017 Uiso 1 1 calc R
C24 C 0.2050(2) 1.5713(3) -0.09780(14) 0.0245(6) Uani 1 1 d .
H24A H 0.1699 1.4942 -0.1222 0.037 Uiso 1 1 calc R
H24B H 0.2309 1.6282 -0.1364 0.037 Uiso 1 1 calc R
H24C H 0.1496 1.6171 -0.0709 0.037 Uiso 1 1 calc R
C17 C 0.5464(2) 1.2050(2) 0.15362(13) 0.0125(5) Uani 1 1 d .
C12 C 0.0072(2) 1.2261(3) 0.34182(14) 0.0186(6) Uani 1 1 d .
H12 H -0.0402 1.2085 0.3801 0.022 Uiso 1 1 calc R

loop_
_atom_site_aniso_label
_atom_site_aniso_U_11
_atom_site_aniso_U_22
_atom_site_aniso_U_33
_atom_site_aniso_U_23
_atom_site_aniso_U_13
_atom_site_aniso_U_12
Br1 0.02051(15) 0.01300(15) 0.02091(15) 0.00135(11) 0.00158(10) -0.00146(11)
P1 0.0133(3) 0.0128(4) 0.0112(3) 0.0011(3) 0.0020(2) 0.0003(3)
C5 0.0125(12) 0.0158(14) 0.0114(12) -0.0005(10) 0.0021(9) 0.0030(10)
O1 0.0135(9) 0.0219(10) 0.0085(8) 0.0018(7) 0.0018(7) 0.0015(8)
O2 0.0165(9) 0.0179(10) 0.0112(9) -0.0006(7) 0.0024(7) -0.0002(8)
C3 0.0199(13) 0.0113(13) 0.0094(12) 0.0015(10) 0.0018(10) -0.0017(11)
O3 0.0249(10) 0.0118(10) 0.0145(9) 0.0026(7) 0.0066(7) 0.0001(8)
C14 0.0130(12) 0.0148(14) 0.0153(13) -0.0021(10) 0.0006(10) 0.0003(11)
C11 0.0148(13) 0.0222(16) 0.0216(14) -0.0039(12) 0.0037(11) 0.0047(11)
C18 0.0156(13) 0.0162(14) 0.0132(12) 0.0010(10) 0.0005(10) -0.0010(11)
C19 0.0175(13) 0.0185(15) 0.0186(13) -0.0030(11) 0.0070(10) 0.0001(11)
C16 0.0141(13) 0.0122(13) 0.0115(12) -0.0005(10) 0.0010(10) -0.0027(10)
C7 0.0088(12) 0.0145(14) 0.0135(13) 0.0011(10) 0.0023(9) 0.0025(10)
C6 0.0151(12) 0.0144(13) 0.0051(11) 0.0005(10) 0.0001(9) -0.0017(10)
C15 0.0145(13) 0.0145(14) 0.0091(12) -0.0007(10) 0.0006(10) -0.0014(10)
C9 0.0111(12) 0.0128(14) 0.0099(12) -0.0031(10) 0.0003(9) -0.0012(10)
C10 0.0162(13) 0.0148(14) 0.0167(13) 0.0008(11) 0.0020(10) 0.0003(11)
C4 0.0125(12) 0.0160(14) 0.0132(12) 0.0014(10) 0.0020(10) -0.0023(11)
C1 0.0120(12) 0.0161(14) 0.0148(13) 0.0020(10) 0.0008(10) -0.0001(11)
C22 0.0153(13) 0.0212(15) 0.0138(13) -0.0017(11) 0.0054(10) -0.0028(11)
C13 0.0226(14) 0.0154(14) 0.0131(13) 0.0041(11) 0.0007(10) -0.0021(11)
C8 0.0129(12) 0.0118(13) 0.0117(12) -0.0002(10) 0.0014(9) 0.0003(10)
C23 0.0242(14) 0.0150(15) 0.0238(14) 0.0047(11) 0.0068(11) -0.0044(12)
C20 0.0105(12) 0.0224(15) 0.0220(14) 0.0057(12) -0.0003(10) 0.0031(11)
C21 0.0166(13) 0.0254(16) 0.0139(13) 0.0031(11) 0.0006(10) -0.0037(12)
C2 0.0137(12) 0.0149(14) 0.0146(13) -0.0004(10) 0.0017(10) 0.0028(10)
C24 0.0320(16) 0.0241(17) 0.0175(14) 0.0064(12) 0.0033(12) -0.0039(13)
C17 0.0140(12) 0.0102(13) 0.0137(12) 0.0026(10) 0.0040(10) -0.0025(10)
C12 0.0185(14) 0.0239(16) 0.0145(13) 0.0008(11) 0.0061(10) -0.0056(12)

loop_
_atom_type_symbol
_atom_type_description
_atom_type_scat_dispersion_real
_atom_type_scat_dispersion_imag
_atom_type_scat_source
C C 0.0033 0.0016 'International Tables Vol C Tables 4.2.6.8 and 6.1.1.4'
H H 0.0000 0.0000 'International Tables Vol C Tables 4.2.6.8 and 6.1.1.4'
Br Br -0.2901 2.4595 'International Tables Vol C Tables 4.2.6.8 and 6.1.1.4'
O O 0.0106 0.0060 'International Tables Vol C Tables 4.2.6.8 and 6.1.1.4'
P P 0.1023 0.0942 'International Tables Vol C Tables 4.2.6.8 and 6.1.1.4'

loop_
_geom_angle_atom_site_label_1
_geom_angle_atom_site_label_2
_geom_angle_atom_site_label_3
_geom_angle
O1 P1 C7 104.36(10)
O2 P1 O1 108.83(9)
O2 P1 O3 116.67(10)
O2 P1 C7 119.17(11)
O3 P1 O1 105.39(9)
O3 P1 C7 100.95(10)
C6 C5 H5 119.3
C4 C5 H5 119.3
C4 C5 C6 121.4(2)
C16 O1 P1 123.16(14)
C4 C3 Br1 119.47(18)
C2 C3 Br1 118.84(19)
C2 C3 C4 121.7(2)
C23 O3 P1 121.90(15)
C9 C14 H14 119.6
C13 C14 H14 119.6
C13 C14 C9 120.8(2)
C10 C11 H11 120.0
C12 C11 H11 120.0
C12 C11 C10 119.9(2)
C19 C18 H18 119.7
C19 C18 C17 120.6(2)
C17 C18 H18 119.7
C18 C19 H19 119.8
C18 C19 C20 120.4(2)
C20 C19 H19 119.8
O1 C16 C17 110.95(19)
C15 C16 O1 122.3(2)
C15 C16 C17 126.5(2)
P1 C7 H7 107.1
C6 C7 P1 113.35(16)
C6 C7 H7 107.1
C6 C7 C8 114.35(19)
C8 C7 P1 107.51(16)
C8 C7 H7 107.1
C5 C6 C7 118.8(2)
C1 C6 C5 117.9(2)
C1 C6 C7 123.3(2)
C16 C15 H15 116.7
C16 C15 C8 126.6(2)
C8 C15 H15 116.7
C14 C9 C8 122.0(2)
C10 C9 C14 118.5(2)
C10 C9 C8 119.5(2)
C11 C10 H10 119.5
C9 C10 C11 120.9(2)
C9 C10 H10 119.5
C5 C4 H4 120.7
C3 C4 C5 118.6(2)
C3 C4 H4 120.7
C6 C1 H1 119.3
C2 C1 C6 121.4(2)
C2 C1 H1 119.3
C21 C22 H22 119.6
C21 C22 C17 120.7(2)
C17 C22 H22 119.6
C14 C13 H13 120.0
C14 C13 C12 120.0(2)
C12 C13 H13 120.0
C7 C8 H8 106.8
C15 C8 C7 111.00(19)
C15 C8 C9 113.68(19)
C15 C8 H8 106.8
C9 C8 C7 111.27(19)
C9 C8 H8 106.8
O3 C23 H23A 109.5
O3 C23 H23B 109.5
O3 C23 C24 110.5(2)
H23A C23 H23B 108.1
C24 C23 H23A 109.5
C24 C23 H23B 109.5
C19 C20 H20 120.2
C21 C20 C19 119.5(2)
C21 C20 H20 120.2
C22 C21 C20 120.4(2)
C22 C21 H21 119.8
C20 C21 H21 119.8
C3 C2 C1 118.9(2)
C3 C2 H2 120.5
C1 C2 H2 120.5
C23 C24 H24A 109.5
C23 C24 H24B 109.5
C23 C24 H24C 109.5
H24A C24 H24B 109.5
H24A C24 H24C 109.5
H24B C24 H24C 109.5
C18 C17 C16 121.3(2)
C18 C17 C22 118.4(2)
C22 C17 C16 120.2(2)
C11 C12 C13 119.9(2)
C11 C12 H12 120.1
C13 C12 H12 120.1

loop_
_geom_bond_atom_site_label_1
_geom_bond_atom_site_label_2
_geom_bond_distance
Br1 C3 1.907(2)
P1 O1 1.6105(16)
P1 O2 1.4634(17)
P1 O3 1.5727(18)
P1 C7 1.799(2)
C5 H5 0.9300
C5 C6 1.400(3)
C5 C4 1.385(3)
O1 C16 1.404(3)
C3 C4 1.383(3)
C3 C2 1.378(3)
O3 C23 1.460(3)
C14 H14 0.9300
C14 C9 1.396(3)
C14 C13 1.385(3)
C11 H11 0.9300
C11 C10 1.389(3)
C11 C12 1.384(4)
C18 H18 0.9300
C18 C19 1.387(3)
C18 C17 1.393(3)
C19 H19 0.9300
C19 C20 1.388(3)
C16 C15 1.331(3)
C16 C17 1.476(3)
C7 H7 0.9800
C7 C6 1.519(3)
C7 C8 1.581(3)
C6 C1 1.393(3)
C15 H15 0.9300
C15 C8 1.501(3)
C9 C10 1.388(3)
C9 C8 1.518(3)
C10 H10 0.9300
C4 H4 0.9300
C1 H1 0.9300
C1 C2 1.384(3)
C22 H22 0.9300
C22 C21 1.382(3)
C22 C17 1.403(3)
C13 H13 0.9300
C13 C12 1.387(4)
C8 H8 0.9800
C23 H23A 0.9700
C23 H23B 0.9700
C23 C24 1.500(3)
C20 H20 0.9300
C20 C21 1.385(4)
C21 H21 0.9300
C2 H2 0.9300
C24 H24A 0.9600
C24 H24B 0.9600
C24 H24C 0.9600
C12 H12 0.9300

loop_
_geom_torsion_atom_site_label_1
_geom_torsion_atom_site_label_2
_geom_torsion_atom_site_label_3
_geom_torsion_atom_site_label_4
_geom_torsion
Br1 C3 C4 C5 -177.71(16)
Br1 C3 C2 C1 177.83(17)
P1 O1 C16 C15 5.0(3)
P1 O1 C16 C17 -179.76(16)
P1 O3 C23 C24 94.5(2)
P1 C7 C6 C5 -139.84(18)
P1 C7 C6 C1 41.3(3)
P1 C7 C8 C15 -52.3(2)
P1 C7 C8 C9 -179.94(16)
C5 C6 C1 C2 1.5(3)
O1 P1 O3 C23 89.64(17)
O1 P1 C7 C6 -76.81(17)
O1 P1 C7 C8 50.57(17)
O1 C16 C15 C8 -3.5(4)
O1 C16 C17 C18 -21.2(3)
O1 C16 C17 C22 162.1(2)
O2 P1 O1 C16 -156.87(17)
O2 P1 O3 C23 -31.2(2)
O2 P1 C7 C6 44.8(2)
O2 P1 C7 C8 172.22(15)
O3 P1 O1 C16 77.27(18)
O3 P1 C7 C6 174.00(15)
O3 P1 C7 C8 -58.61(17)
C14 C9 C10 C11 0.2(4)
C14 C9 C8 C7 84.2(3)
C14 C9 C8 C15 -42.0(3)
C14 C13 C12 C11 0.2(4)
C18 C19 C20 C21 -1.0(4)
C19 C18 C17 C16 -174.3(2)
C19 C18 C17 C22 2.4(4)
C19 C20 C21 C22 1.8(4)
C16 C15 C8 C7 30.8(3)
C16 C15 C8 C9 157.2(2)
C7 P1 O1 C16 -28.6(2)
C7 P1 O3 C23 -161.98(17)
C7 C6 C1 C2 -179.7(2)
C6 C5 C4 C3 0.3(3)
C6 C7 C8 C15 74.5(2)
C6 C7 C8 C9 -53.1(3)
C6 C1 C2 C3 -0.5(3)
C15 C16 C17 C18 153.8(3)
C15 C16 C17 C22 -22.9(4)
C9 C14 C13 C12 0.1(4)
C10 C11 C12 C13 -0.3(4)
C10 C9 C8 C7 -95.0(3)
C10 C9 C8 C15 138.8(2)
C4 C5 C6 C7 179.7(2)
C4 C5 C6 C1 -1.4(3)
C4 C3 C2 C1 -0.6(4)
C13 C14 C9 C10 -0.3(3)
C13 C14 C9 C8 -179.5(2)
C8 C7 C6 C5 96.4(2)
C8 C7 C6 C1 -82.4(3)
C8 C9 C10 C11 179.4(2)
C21 C22 C17 C18 -1.7(4)
C21 C22 C17 C16 175.1(2)
C2 C3 C4 C5 0.7(3)
C17 C18 C19 C20 -1.1(4)
C17 C16 C15 C8 -177.9(2)
C17 C22 C21 C20 -0.4(4)
C12 C11 C10 C9 0.1(4)
